data_7112483
loop_
_publ_author_name
'Jonathan P. Moerdyk'
'Christopher W. Bielawski'

_publ_section_title
;
 Reductive generation of stable, five-membered N,N'-diamidocarbenes
;
_journal_name_full Chem.Commun.
_journal_page_first 4551
_journal_paper_doi 10.1039/C4CC00846D
_journal_volume 50
_journal_year 2014
_chemical_formula_moiety 'C11 H18 Cl2 N2 O2'
_chemical_formula_sum 'C11 H18 Cl2 N2 O2'
_chemical_formula_weight 281.17
_chemical_name_common 5tBuDACCl2
_chemical_name_systematic
; 
 ? 
;
_space_group_IT_number 14
_symmetry_cell_setting monoclinic
_symmetry_space_group_name_Hall '-P 2ybc'
_symmetry_space_group_name_H-M 'P 1 21/c 1'
_atom_sites_solution_hydrogens geom
_atom_sites_solution_primary direct
_atom_sites_solution_secondary difmap
_audit_creation_method SHELXL-97
_cell_angle_alpha 90.00
_cell_angle_beta 99.688(5)
_cell_angle_gamma 90.00
_cell_formula_units_Z 4
_cell_length_a 8.3148(19)
_cell_length_b 14.215(3)
_cell_length_c 11.639(3)
_cell_measurement_temperature 120(2)
_cell_volume 1356.1(5)
_computing_cell_refinement 'CrystalClear (Rigaku Inc., 2008)'
_computing_data_collection 'CrystalClear (Rigaku Inc., 2008)'
_computing_data_reduction 'CrystalClear (Rigaku Inc., 2008)'
_computing_structure_refinement 'SHELXL-97 (Sheldrick, 1997)'
_computing_structure_solution 'SHELXS-97 (Sheldrick, 1990)'
_diffrn_ambient_temperature 120(2)
_diffrn_measured_fraction_theta_full 0.998
_diffrn_measured_fraction_theta_max 0.998
_diffrn_measurement_device_type 'CCD area detector'
_diffrn_measurement_method 'phi and omega scans'
_diffrn_radiation_monochromator graphite
_diffrn_radiation_source 'fine-focus sealed tube'
_diffrn_radiation_type MoK\a
_diffrn_radiation_wavelength 0.71075
_diffrn_reflns_av_R_equivalents 0.0989
_diffrn_reflns_av_sigmaI/netI 0.0511
_diffrn_reflns_limit_h_max 9
_diffrn_reflns_limit_h_min -9
_diffrn_reflns_limit_k_max 16
_diffrn_reflns_limit_k_min -16
_diffrn_reflns_limit_l_max 13
_diffrn_reflns_limit_l_min -13
_diffrn_reflns_number 19296
_diffrn_reflns_theta_full 25.00
_diffrn_reflns_theta_max 25.00
_diffrn_reflns_theta_min 3.15
_exptl_absorpt_coefficient_mu 0.471
_exptl_absorpt_correction_type none
_exptl_absorpt_process_details none
_exptl_crystal_colour colorless
_exptl_crystal_density_diffrn 1.377
_exptl_crystal_density_method 'not measured'
_exptl_crystal_description block
_exptl_crystal_F_000 592
_exptl_crystal_size_max 0.14
_exptl_crystal_size_mid 0.09
_exptl_crystal_size_min 0.08
_refine_diff_density_max 0.307
_refine_diff_density_min -0.261
_refine_diff_density_rms 0.064
_refine_ls_extinction_method none
_refine_ls_goodness_of_fit_ref 1.006
_refine_ls_hydrogen_treatment constr
_refine_ls_matrix_type full
_refine_ls_number_parameters 160
_refine_ls_number_reflns 2373
_refine_ls_number_restraints 0
_refine_ls_restrained_S_all 1.006
_refine_ls_R_factor_all 0.0598
_refine_ls_R_factor_gt 0.0449
_refine_ls_shift/su_max 0.000
_refine_ls_shift/su_mean 0.000
_refine_ls_structure_factor_coef Fsqd
_refine_ls_weighting_details 'calc w=1/[\s^2^(Fo^2^)+(0.0476P)^2^+1.2874P] where P=(Fo^2^+2Fc^2^)/3'
_refine_ls_weighting_scheme calc
_refine_ls_wR_factor_gt 0.0982
_refine_ls_wR_factor_ref 0.1055
_reflns_number_gt 1924
_reflns_number_total 2373
_reflns_threshold_expression >2sigma(I)
_cod_data_source_file c4cc00846d2.cif
_cod_data_source_block 5tBuDACCl2_1a
_cod_original_sg_symbol_H-M P21/c
_cod_database_code 7112483

loop_
_symmetry_equiv_pos_as_xyz
'x, y, z'
'-x, y+1/2, -z+1/2'
'-x, -y, -z'
'x, -y-1/2, z-1/2'

loop_
_atom_site_label
_atom_site_type_symbol
_atom_site_fract_x
_atom_site_fract_y
_atom_site_fract_z
_atom_site_U_iso_or_equiv
_atom_site_adp_type
_atom_site_occupancy
_atom_site_symmetry_multiplicity
_atom_site_calc_flag
_atom_site_refinement_flags
Cl1 Cl 0.48899(8) 0.08163(5) 0.36725(6) 0.0213(2) Uani 1 1 d .
O1 O 0.2822(2) 0.39393(13) 0.30572(17) 0.0232(5) Uani 1 1 d .
N1 N 0.3928(3) 0.25780(15) 0.39666(19) 0.0162(5) Uani 1 1 d .
C1 C 0.3372(3) 0.16215(18) 0.4000(2) 0.0164(6) Uani 1 1 d .
Cl2 Cl 0.29270(9) 0.13478(5) 0.54327(6) 0.0214(2) Uani 1 1 d .
O2 O 0.0270(2) 0.26648(13) 0.20382(18) 0.0256(5) Uani 1 1 d .
C2 C 0.2812(3) 0.31013(19) 0.3250(2) 0.0174(6) Uani 1 1 d .
N2 N 0.1911(3) 0.15601(15) 0.31422(18) 0.0157(5) Uani 1 1 d .
C3 C 0.1479(3) 0.24338(19) 0.2713(2) 0.0180(6) Uani 1 1 d .
C4 C 0.5395(3) 0.3032(2) 0.4726(2) 0.0213(6) Uani 1 1 d .
C5 C 0.6532(4) 0.2329(2) 0.5449(3) 0.0275(7) Uani 1 1 d .
H5A H 0.5912 0.1938 0.5887 0.041 Uiso 1 1 calc R
H5B H 0.7349 0.2663 0.5975 0.041 Uiso 1 1 calc R
H5C H 0.7049 0.1944 0.4940 0.041 Uiso 1 1 calc R
C6 C 0.6374(4) 0.3535(2) 0.3912(3) 0.0258(7) Uani 1 1 d .
H6A H 0.6749 0.3084 0.3402 0.039 Uiso 1 1 calc R
H6B H 0.7294 0.3844 0.4364 0.039 Uiso 1 1 calc R
H6C H 0.5694 0.3992 0.3457 0.039 Uiso 1 1 calc R
C7 C 0.4743(4) 0.3714(2) 0.5547(3) 0.0272(7) Uani 1 1 d .
H7A H 0.4159 0.3371 0.6056 0.041 Uiso 1 1 calc R
H7B H 0.4021 0.4157 0.5099 0.041 Uiso 1 1 calc R
H7C H 0.5637 0.4045 0.6002 0.041 Uiso 1 1 calc R
C8 C 0.0768(3) 0.07188(19) 0.2870(2) 0.0201(6) Uani 1 1 d .
C9 C -0.0781(4) 0.0945(2) 0.3359(3) 0.0272(7) Uani 1 1 d .
H9A H -0.1541 0.0434 0.3193 0.041 Uiso 1 1 calc R
H9B H -0.1263 0.1510 0.3006 0.041 Uiso 1 1 calc R
H9C H -0.0512 0.1031 0.4188 0.041 Uiso 1 1 calc R
C10 C 0.1503(4) -0.02005(19) 0.3398(3) 0.0264(7) Uani 1 1 d .
H10A H 0.0695 -0.0689 0.3269 0.040 Uiso 1 1 calc R
H10B H 0.1859 -0.0119 0.4221 0.040 Uiso 1 1 calc R
H10C H 0.2417 -0.0372 0.3037 0.040 Uiso 1 1 calc R
C11 C 0.0420(4) 0.0606(2) 0.1549(3) 0.0255(7) Uani 1 1 d .
H11A H -0.0298 0.0081 0.1347 0.038 Uiso 1 1 calc R
H11B H 0.1424 0.0498 0.1267 0.038 Uiso 1 1 calc R
H11C H -0.0086 0.1168 0.1201 0.038 Uiso 1 1 calc R

loop_
_atom_site_aniso_label
_atom_site_aniso_U_11
_atom_site_aniso_U_22
_atom_site_aniso_U_33
_atom_site_aniso_U_23
_atom_site_aniso_U_13
_atom_site_aniso_U_12
Cl1 0.0208(4) 0.0183(4) 0.0247(4) 0.0006(3) 0.0038(3) 0.0070(3)
O1 0.0265(12) 0.0144(11) 0.0268(11) 0.0043(9) -0.0008(9) 0.0008(8)
N1 0.0185(13) 0.0115(11) 0.0173(12) 0.0011(9) -0.0011(9) -0.0029(10)
C1 0.0169(15) 0.0137(14) 0.0190(14) 0.0023(11) 0.0044(11) 0.0038(11)
Cl2 0.0292(4) 0.0176(4) 0.0183(4) 0.0021(3) 0.0064(3) 0.0000(3)
O2 0.0194(12) 0.0203(11) 0.0336(12) 0.0030(9) -0.0054(9) 0.0033(9)
C2 0.0218(16) 0.0145(15) 0.0162(14) 0.0014(11) 0.0049(11) 0.0033(11)
N2 0.0185(13) 0.0101(11) 0.0182(12) 0.0015(9) 0.0021(9) -0.0016(9)
C3 0.0187(16) 0.0143(14) 0.0207(15) 0.0019(11) 0.0025(12) 0.0044(11)
C4 0.0188(16) 0.0200(15) 0.0239(16) -0.0011(12) 0.0003(12) -0.0021(12)
C5 0.0223(17) 0.0292(17) 0.0274(17) 0.0014(14) -0.0064(13) -0.0034(13)
C6 0.0207(17) 0.0277(16) 0.0281(16) 0.0014(13) 0.0017(13) -0.0075(13)
C7 0.0303(19) 0.0256(16) 0.0241(16) -0.0054(13) 0.0002(13) -0.0029(13)
C8 0.0215(17) 0.0138(14) 0.0250(16) -0.0039(12) 0.0036(12) -0.0037(11)
C9 0.0235(17) 0.0223(16) 0.0372(18) -0.0031(14) 0.0093(13) -0.0048(13)
C10 0.0340(19) 0.0127(14) 0.0320(17) -0.0012(13) 0.0043(14) -0.0048(13)
C11 0.0249(18) 0.0207(16) 0.0296(17) -0.0019(13) 0.0009(13) -0.0042(13)

loop_
_atom_type_symbol
_atom_type_description
_atom_type_scat_dispersion_real
_atom_type_scat_dispersion_imag
_atom_type_scat_source
C C 0.0033 0.0016 'International Tables Vol C Tables 4.2.6.8 and 6.1.1.4'
H H 0.0000 0.0000 'International Tables Vol C Tables 4.2.6.8 and 6.1.1.4'
Cl Cl 0.1484 0.1585 'International Tables Vol C Tables 4.2.6.8 and 6.1.1.4'
N N 0.0061 0.0033 'International Tables Vol C Tables 4.2.6.8 and 6.1.1.4'
O O 0.0106 0.0060 'International Tables Vol C Tables 4.2.6.8 and 6.1.1.4'

loop_
_geom_angle_atom_site_label_1
_geom_angle_atom_site_label_2
_geom_angle_atom_site_label_3
_geom_angle
C2 N1 C1 110.1(2)
C2 N1 C4 121.4(2)
C1 N1 C4 127.9(2)
N1 C1 N2 106.0(2)
N1 C1 Cl1 110.88(19)
N2 C1 Cl1 110.85(18)
N1 C1 Cl2 110.16(18)
N2 C1 Cl2 110.30(18)
Cl1 C1 Cl2 108.62(14)
O1 C2 N1 128.7(3)
O1 C2 C3 124.6(2)
N1 C2 C3 106.7(2)
C3 N2 C1 109.8(2)
C3 N2 C8 121.3(2)
C1 N2 C8 127.9(2)
O2 C3 N2 128.5(3)
O2 C3 C2 124.6(2)
N2 C3 C2 106.9(2)
C7 C4 N1 107.4(2)
C7 C4 C6 112.0(2)
N1 C4 C6 107.2(2)
C7 C4 C5 108.9(2)
N1 C4 C5 113.8(2)
C6 C4 C5 107.6(2)
C4 C5 H5A 109.5
C4 C5 H5B 109.5
H5A C5 H5B 109.5
C4 C5 H5C 109.5
H5A C5 H5C 109.5
H5B C5 H5C 109.5
C4 C6 H6A 109.5
C4 C6 H6B 109.5
H6A C6 H6B 109.5
C4 C6 H6C 109.5
H6A C6 H6C 109.5
H6B C6 H6C 109.5
C4 C7 H7A 109.5
C4 C7 H7B 109.5
H7A C7 H7B 109.5
C4 C7 H7C 109.5
H7A C7 H7C 109.5
H7B C7 H7C 109.5
C11 C8 C9 111.7(2)
C11 C8 N2 107.3(2)
C9 C8 N2 107.0(2)
C11 C8 C10 108.1(2)
C9 C8 C10 109.6(2)
N2 C8 C10 113.2(2)
C8 C9 H9A 109.5
C8 C9 H9B 109.5
H9A C9 H9B 109.5
C8 C9 H9C 109.5
H9A C9 H9C 109.5
H9B C9 H9C 109.5
C8 C10 H10A 109.5
C8 C10 H10B 109.5
H10A C10 H10B 109.5
C8 C10 H10C 109.5
H10A C10 H10C 109.5
H10B C10 H10C 109.5
C8 C11 H11A 109.5
C8 C11 H11B 109.5
H11A C11 H11B 109.5
C8 C11 H11C 109.5
H11A C11 H11C 109.5
H11B C11 H11C 109.5

loop_
_geom_bond_atom_site_label_1
_geom_bond_atom_site_label_2
_geom_bond_distance
Cl1 C1 1.792(3)
O1 C2 1.213(3)
N1 C2 1.360(3)
N1 C1 1.439(3)
N1 C4 1.524(3)
C1 N2 1.439(3)
C1 Cl2 1.810(3)
O2 C3 1.212(3)
C2 C3 1.512(4)
N2 C3 1.364(3)
N2 C8 1.528(3)
C4 C7 1.523(4)
C4 C6 1.527(4)
C4 C5 1.527(4)
C5 H5A 0.9600
C5 H5B 0.9600
C5 H5C 0.9600
C6 H6A 0.9600
C6 H6B 0.9600
C6 H6C 0.9600
C7 H7A 0.9600
C7 H7B 0.9600
C7 H7C 0.9600
C8 C11 1.524(4)
C8 C9 1.527(4)
C8 C10 1.528(4)
C9 H9A 0.9600
C9 H9B 0.9600
C9 H9C 0.9600
C10 H10A 0.9600
C10 H10B 0.9600
C10 H10C 0.9600
C11 H11A 0.9600
C11 H11B 0.9600
C11 H11C 0.9600
